data_4316161
loop_
_publ_author_name
'Malcolm H. Chisholm'
'Nathan J. Patmore'
'Carly R. Reed'
'Namrata Singh'

_publ_section_title
;
 Oxalate Bridged Triangles Incorporating Mo24+ Units. Electronic Structure
 and Bonding
;
_journal_name_full 'Inorganic Chemistry'
_journal_page_first 7116
_journal_page_last 7122
_journal_paper_doi 10.1021/ic1009237
_journal_volume 49
_journal_year 2010
_chemical_formula_moiety 'C96 H87 Mo6 N12 O24, 7(C6 H4 Cl2)'
_chemical_formula_sum 'C138 H108 Cl14 Mo6 N12 O24'
_chemical_formula_weight 3390.30
_chemical_name_systematic
;
 ?
;
_space_group_IT_number 14
_symmetry_cell_setting monoclinic
_symmetry_space_group_name_Hall '-P 2ybc'
_symmetry_space_group_name_H-M 'P 1 21/c 1'
_atom_sites_solution_hydrogens geom
_atom_sites_solution_primary direct
_atom_sites_solution_secondary difmap
_audit_creation_method SHELXL-97
_cell_angle_alpha 90.00
_cell_angle_beta 103.617(2)
_cell_angle_gamma 90.00
_cell_formula_units_Z 4
_cell_length_a 16.7412(6)
_cell_length_b 25.6515(9)
_cell_length_c 32.0808(12)
_cell_measurement_reflns_used 8107
_cell_measurement_temperature 100(2)
_cell_measurement_theta_max 24.1775
_cell_measurement_theta_min 2.5035
_cell_volume 13389.4(8)
_computing_cell_refinement 'Bruker SMART'
_computing_data_collection 'Bruker SMART'
_computing_data_reduction 'Bruker SAINT'
_computing_molecular_graphics 'Bruker SHELXTL'
_computing_publication_material 'Bruker SHELXTL'
_computing_structure_refinement 'SHELXL-97 (Sheldrick, 1997)'
_computing_structure_solution 'Bruker SHELXTL'
_diffrn_ambient_temperature 100(2)
_diffrn_measured_fraction_theta_full 1.000
_diffrn_measured_fraction_theta_max 1.000
_diffrn_measurement_device_type 'CCD area detector'
_diffrn_measurement_method 'phi and omega scans'
_diffrn_radiation_monochromator graphite
_diffrn_radiation_source 'fine-focus sealed tube'
_diffrn_radiation_type MoK\a
_diffrn_radiation_wavelength 0.71073
_diffrn_reflns_av_R_equivalents 0.0633
_diffrn_reflns_av_sigmaI/netI 0.0636
_diffrn_reflns_limit_h_max 19
_diffrn_reflns_limit_h_min -19
_diffrn_reflns_limit_k_max 30
_diffrn_reflns_limit_k_min -30
_diffrn_reflns_limit_l_max 38
_diffrn_reflns_limit_l_min -37
_diffrn_reflns_number 143133
_diffrn_reflns_theta_full 25.00
_diffrn_reflns_theta_max 25.00
_diffrn_reflns_theta_min 1.03
_exptl_absorpt_coefficient_mu 0.901
_exptl_absorpt_correction_T_max 0.9396
_exptl_absorpt_correction_T_min 0.8692
_exptl_absorpt_correction_type multi-scan
_exptl_absorpt_process_details sadabs
_exptl_crystal_colour Red
_exptl_crystal_density_diffrn 1.682
_exptl_crystal_density_method 'not measured'
_exptl_crystal_description Block
_exptl_crystal_F_000 6808
_exptl_crystal_size_max 0.16
_exptl_crystal_size_mid 0.12
_exptl_crystal_size_min 0.07
_platon_squeeze_details
; 
The unit cell contains an additional 20 1,2-dichloromethane 
molecules which have been treated as a diffuse contribution to
the overall scattering without specific atom positions by
SQUEEZE/PLATON.
;
_refine_diff_density_max 1.661
_refine_diff_density_min -1.363
_refine_diff_density_rms 0.143
_refine_ls_extinction_method none
_refine_ls_goodness_of_fit_ref 1.046
_refine_ls_hydrogen_treatment constr
_refine_ls_matrix_type full
_refine_ls_number_parameters 1283
_refine_ls_number_reflns 23563
_refine_ls_number_restraints 72
_refine_ls_restrained_S_all 1.045
_refine_ls_R_factor_all 0.1187
_refine_ls_R_factor_gt 0.0748
_refine_ls_shift/su_max 0.001
_refine_ls_shift/su_mean 0.000
_refine_ls_structure_factor_coef Fsqd
_refine_ls_weighting_details 'calc w=1/[\s^2^(Fo^2^)+(0.1374P)^2^+0.0000P] where P=(Fo^2^+2Fc^2^)/3'
_refine_ls_weighting_scheme calc
_refine_ls_wR_factor_gt 0.2164
_refine_ls_wR_factor_ref 0.2368
_reflns_number_gt 13100
_reflns_number_total 23563
_reflns_threshold_expression >2sigma(I)
_cod_data_source_file ic1009237_si_002.cif
_cod_data_source_block ComplexII
_cod_original_sg_symbol_Hall '-p 2ybc'
_cod_database_code 4316161

loop_
_symmetry_equiv_pos_as_xyz
'x, y, z'
'-x, y+1/2, -z+1/2'
'-x, -y, -z'
'x, -y-1/2, z-1/2'

loop_
_atom_site_label
_atom_site_type_symbol
_atom_site_fract_x
_atom_site_fract_y
_atom_site_fract_z
_atom_site_U_iso_or_equiv
_atom_site_adp_type
_atom_site_occupancy
_atom_site_symmetry_multiplicity
_atom_site_calc_flag
_atom_site_refinement_flags
_atom_site_disorder_assembly
_atom_site_disorder_group
C1 C 0.4563(4) 0.3605(3) 0.8974(3) 0.0403(18) Uani 1 1 d . . .
C2 C 0.5355(4) 0.3310(3) 0.9115(2) 0.0375(17) Uani 1 1 d . . .
C3 C 0.5237(4) 0.1972(3) 0.9077(3) 0.0439(19) Uani 1 1 d . . .
C4 C 0.4401(5) 0.1697(3) 0.8941(3) 0.046(2) Uani 1 1 d . . .
C5 C 0.2580(5) 0.2379(3) 0.8603(3) 0.0436(18) Uani 1 1 d . . .
C6 C 0.2624(5) 0.2962(3) 0.8611(3) 0.0419(18) Uani 1 1 d . . .
C7 C 0.1378(4) 0.4283(3) 0.8391(2) 0.0404(18) Uani 1 1 d . . .
H7 H 0.0810 0.4358 0.8289 0.049 Uiso 1 1 calc R . .
C8 C 0.1148(4) 0.4291(3) 0.9086(2) 0.0423(18) Uani 1 1 d . . .
C9 C 0.0576(5) 0.4695(3) 0.9031(3) 0.053(2) Uani 1 1 d . . .
H9 H 0.0555 0.4948 0.8812 0.064 Uiso 1 1 calc R . .
C10 C 0.0029(5) 0.4728(4) 0.9303(3) 0.061(2) Uani 1 1 d . . .
H10 H -0.0358 0.5004 0.9267 0.073 Uiso 1 1 calc R . .
C11 C 0.0048(5) 0.4369(3) 0.9615(3) 0.050(2) Uani 1 1 d . . .
C12 C 0.0619(5) 0.3967(3) 0.9679(3) 0.057(2) Uani 1 1 d . . .
H12 H 0.0631 0.3719 0.9901 0.068 Uiso 1 1 calc R . .
C13 C 0.1169(5) 0.3928(3) 0.9421(3) 0.050(2) Uani 1 1 d . . .
H13 H 0.1566 0.3656 0.9469 0.060 Uiso 1 1 calc R . .
C14 C -0.1177(5) 0.4681(4) 0.9790(4) 0.086(3) Uani 1 1 d . . .
H14A H -0.1501 0.4636 1.0005 0.128 Uiso 1 1 calc R . .
H14B H -0.1515 0.4591 0.9506 0.128 Uiso 1 1 calc R . .
H14C H -0.0997 0.5044 0.9789 0.128 Uiso 1 1 calc R . .
C15 C 0.1527(5) 0.4304(3) 0.7672(3) 0.050(2) Uani 1 1 d . . .
C16 C 0.0987(6) 0.4707(4) 0.7515(3) 0.067(3) Uani 1 1 d . . .
H16 H 0.0820 0.4943 0.7706 0.080 Uiso 1 1 calc R . .
C17 C 0.0693(6) 0.4763(4) 0.7077(3) 0.071(3) Uani 1 1 d . . .
H17 H 0.0324 0.5040 0.6971 0.085 Uiso 1 1 calc R . .
C18 C 0.0917(6) 0.4436(4) 0.6798(3) 0.066(3) Uani 1 1 d . . .
C19 C 0.1466(7) 0.4060(4) 0.6946(3) 0.079(3) Uani 1 1 d . . .
H19 H 0.1648 0.3842 0.6748 0.094 Uiso 1 1 calc R . .
C20 C 0.1775(6) 0.3982(4) 0.7381(3) 0.072(3) Uani 1 1 d . . .
H20 H 0.2157 0.3709 0.7479 0.086 Uiso 1 1 calc R . .
C21 C 0.0807(8) 0.4176(5) 0.6055(4) 0.118(5) Uani 1 1 d . . .
H21A H 0.0514 0.4275 0.5764 0.177 Uiso 1 1 calc R . .
H21B H 0.0672 0.3816 0.6112 0.177 Uiso 1 1 calc R . .
H21C H 0.1401 0.4207 0.6082 0.177 Uiso 1 1 calc R . .
C22 C 0.3644(4) 0.5006(3) 0.8831(3) 0.0427(19) Uani 1 1 d . . .
H22 H 0.3891 0.5341 0.8880 0.051 Uiso 1 1 calc R . .
C23 C 0.3565(4) 0.4994(3) 0.9554(2) 0.0386(17) Uani 1 1 d . . .
C24 C 0.4204(5) 0.5356(3) 0.9708(3) 0.055(2) Uani 1 1 d . . .
H24 H 0.4545 0.5459 0.9524 0.066 Uiso 1 1 calc R . .
C25 C 0.4349(5) 0.5563(3) 1.0107(3) 0.049(2) Uani 1 1 d . . .
H25 H 0.4752 0.5828 1.0189 0.059 Uiso 1 1 calc R . .
C26 C 0.3908(5) 0.5388(3) 1.0396(3) 0.049(2) Uani 1 1 d . . .
C27 C 0.3265(5) 0.5032(3) 1.0266(3) 0.053(2) Uani 1 1 d . . .
H27 H 0.2947 0.4920 1.0459 0.063 Uiso 1 1 calc R . .
C28 C 0.3102(5) 0.4842(3) 0.9838(2) 0.0445(19) Uani 1 1 d . . .
H28 H 0.2663 0.4603 0.9744 0.053 Uiso 1 1 calc R . .
C29 C 0.3624(6) 0.5484(4) 1.1081(3) 0.067(3) Uani 1 1 d . . .
H29A H 0.3856 0.5648 1.1359 0.101 Uiso 1 1 calc R . .
H29B H 0.3591 0.5106 1.1118 0.101 Uiso 1 1 calc R . .
H29C H 0.3073 0.5624 1.0962 0.101 Uiso 1 1 calc R . .
C30 C 0.3844(6) 0.5047(3) 0.8132(3) 0.054(2) Uani 1 1 d . . .
C31 C 0.4650(6) 0.5266(4) 0.8225(3) 0.071(3) Uani 1 1 d . . .
H31 H 0.4992 0.5212 0.8503 0.085 Uiso 1 1 calc R . .
C32 C 0.4954(8) 0.5543(4) 0.7946(4) 0.093(4) Uani 1 1 d . . .
H32 H 0.5491 0.5687 0.8021 0.112 Uiso 1 1 calc R . .
C33 C 0.4436(10) 0.5611(5) 0.7531(5) 0.105(5) Uani 1 1 d . . .
C34 C 0.3674(8) 0.5411(4) 0.7418(3) 0.085(3) Uani 1 1 d . . .
H34 H 0.3338 0.5470 0.7139 0.102 Uiso 1 1 calc R . .
C35 C 0.3377(7) 0.5108(4) 0.7725(3) 0.073(3) Uani 1 1 d . . .
H35 H 0.2851 0.4949 0.7644 0.087 Uiso 1 1 calc R . .
C36 C 0.4347(8) 0.5998(7) 0.6939(5) 0.141(6) Uani 1 1 d . . .
H36A H 0.4558 0.6213 0.6736 0.212 Uiso 1 1 calc R . .
H36B H 0.3856 0.6163 0.6996 0.212 Uiso 1 1 calc R . .
H36C H 0.4204 0.5651 0.6815 0.212 Uiso 1 1 calc R . .
C37 C 0.7784(5) 0.3341(3) 0.9572(3) 0.048(2) Uani 1 1 d . . .
H37 H 0.8177 0.3611 0.9655 0.058 Uiso 1 1 calc R . .
C38 C 0.7660(5) 0.3302(3) 1.0301(3) 0.051(2) Uani 1 1 d . . .
C39 C 0.7618(5) 0.3815(4) 1.0412(3) 0.064(2) Uani 1 1 d . . .
H39 H 0.7458 0.4069 1.0194 0.077 Uiso 1 1 calc R . .
C40 C 0.7806(6) 0.3971(4) 1.0843(3) 0.071(3) Uani 1 1 d . . .
H40 H 0.7784 0.4331 1.0911 0.085 Uiso 1 1 calc R . .
C41 C 0.8012(6) 0.3629(4) 1.1155(3) 0.069(3) Uani 1 1 d . . .
C42 C 0.8132(7) 0.3085(4) 1.1049(4) 0.086(3) Uani 1 1 d . . .
H42 H 0.8341 0.2839 1.1269 0.104 Uiso 1 1 calc R . .
C43 C 0.7944(7) 0.2938(4) 1.0638(4) 0.081(3) Uani 1 1 d . . .
H43 H 0.8002 0.2582 1.0569 0.097 Uiso 1 1 calc R . .
C44 C 0.8094(8) 0.4232(5) 1.1676(3) 0.114(5) Uani 1 1 d . . .
H44A H 0.8250 0.4285 1.1987 0.170 Uiso 1 1 calc R . .
H44B H 0.7511 0.4316 1.1568 0.170 Uiso 1 1 calc R . .
H44C H 0.8426 0.4459 1.1538 0.170 Uiso 1 1 calc R . .
C45 C 0.7981(5) 0.3409(3) 0.8881(3) 0.047(2) Uani 1 1 d . . .
C46 C 0.8834(5) 0.3457(4) 0.8976(3) 0.066(3) Uani 1 1 d . . .
H46 H 0.9148 0.3349 0.9249 0.079 Uiso 1 1 calc R . .
C47 C 0.9240(6) 0.3665(4) 0.8672(3) 0.073(3) Uani 1 1 d . . .
H47 H 0.9823 0.3690 0.8740 0.088 Uiso 1 1 calc R . .
C48 C 0.8783(5) 0.3832(4) 0.8276(3) 0.059(2) Uani 1 1 d . . .
C49 C 0.7933(6) 0.3790(4) 0.8177(3) 0.064(2) Uani 1 1 d . . .
H49 H 0.7622 0.3912 0.7908 0.076 Uiso 1 1 calc R . .
C50 C 0.7529(6) 0.3569(3) 0.8473(3) 0.058(2) Uani 1 1 d . . .
H50 H 0.6949 0.3527 0.8397 0.070 Uiso 1 1 calc R . .
C51 C 0.8780(6) 0.4168(4) 0.7584(3) 0.083(3) Uani 1 1 d . . .
H51A H 0.9156 0.4307 0.7418 0.124 Uiso 1 1 calc R . .
H51B H 0.8364 0.4432 0.7600 0.124 Uiso 1 1 calc R . .
H51C H 0.8510 0.3855 0.7443 0.124 Uiso 1 1 calc R . .
C52 C 0.7622(5) 0.1724(3) 0.9488(3) 0.048(2) Uani 1 1 d . . .
H52 H 0.7964 0.1425 0.9539 0.058 Uiso 1 1 calc R . .
C53 C 0.7433(5) 0.1637(3) 1.0197(3) 0.051(2) Uani 1 1 d . . .
C54 C 0.8173(5) 0.1426(3) 1.0390(3) 0.060(2) Uani 1 1 d . . .
H54 H 0.8630 0.1478 1.0267 0.073 Uiso 1 1 calc R . .
C55 C 0.8269(5) 0.1139(4) 1.0761(3) 0.064(2) Uani 1 1 d . . .
H55 H 0.8781 0.0974 1.0877 0.077 Uiso 1 1 calc R . .
C56 C 0.7659(6) 0.1088(4) 1.0962(3) 0.068(3) Uani 1 1 d . . .
C57 C 0.6902(6) 0.1324(4) 1.0793(3) 0.077(3) Uani 1 1 d . . .
H57 H 0.6466 0.1299 1.0936 0.093 Uiso 1 1 calc R . .
C58 C 0.6803(6) 0.1597(3) 1.0411(3) 0.066(3) Uani 1 1 d . . .
H58 H 0.6291 0.1761 1.0292 0.080 Uiso 1 1 calc R . .
C59 C 0.8381(7) 0.0475(5) 1.1472(3) 0.093(4) Uani 1 1 d . . .
H59A H 0.8351 0.0306 1.1742 0.139 Uiso 1 1 calc R . .
H59B H 0.8892 0.0676 1.1515 0.139 Uiso 1 1 calc R . .
H59C H 0.8372 0.0209 1.1252 0.139 Uiso 1 1 calc R . .
C60 C 0.7852(5) 0.1756(3) 0.8797(3) 0.053(2) Uani 1 1 d . . .
C61 C 0.7877(6) 0.1229(4) 0.8710(3) 0.072(3) Uani 1 1 d . . .
H61 H 0.7641 0.0987 0.8871 0.087 Uiso 1 1 calc R . .
C62 C 0.8246(6) 0.1049(4) 0.8387(3) 0.075(3) Uani 1 1 d . . .
H62 H 0.8271 0.0685 0.8336 0.090 Uiso 1 1 calc R . .
C63 C 0.8570(5) 0.1394(4) 0.8145(3) 0.059(2) Uani 1 1 d . . .
C64 C 0.8496(6) 0.1917(4) 0.8201(3) 0.080(3) Uani 1 1 d . . .
H64 H 0.8699 0.2153 0.8022 0.096 Uiso 1 1 calc R . .
C65 C 0.8130(6) 0.2110(4) 0.8514(4) 0.083(3) Uani 1 1 d . . .
H65 H 0.8062 0.2475 0.8541 0.099 Uiso 1 1 calc R . .
C66 C 0.9242(6) 0.1535(5) 0.7574(4) 0.093(4) Uani 1 1 d . . .
H66A H 0.9508 0.1343 0.7380 0.139 Uiso 1 1 calc R . .
H66B H 0.9635 0.1779 0.7746 0.139 Uiso 1 1 calc R . .
H66C H 0.8770 0.1729 0.7406 0.139 Uiso 1 1 calc R . .
C67 C 0.3377(5) 0.0308(3) 0.8776(3) 0.062(3) Uani 1 1 d . . .
H67 H 0.3575 -0.0040 0.8822 0.074 Uiso 1 1 calc R . .
C68 C 0.3315(9) 0.0315(5) 0.9505(4) 0.115(2) Uani 1 1 d U . .
C69 C 0.3820(9) -0.0044(5) 0.9649(4) 0.121(2) Uani 1 1 d U . .
H69 H 0.4196 -0.0137 0.9481 0.145 Uiso 1 1 calc R . .
C70 C 0.3877(9) -0.0312(5) 1.0028(4) 0.120(2) Uani 1 1 d U . .
H70 H 0.4262 -0.0589 1.0096 0.145 Uiso 1 1 calc R . .
C71 C 0.3466(10) -0.0211(5) 1.0270(5) 0.119(2) Uani 1 1 d U . .
C72 C 0.2777(9) 0.0137(5) 1.0147(4) 0.121(2) Uani 1 1 d U . .
H72 H 0.2401 0.0199 1.0322 0.145 Uiso 1 1 calc R . .
C73 C 0.2708(9) 0.0381(5) 0.9740(4) 0.118(2) Uani 1 1 d U . .
H73 H 0.2242 0.0593 0.9624 0.142 Uiso 1 1 calc R . .
C74 C 0.4066(8) -0.0801(6) 1.0830(4) 0.134(5) Uani 1 1 d . . .
H74A H 0.3965 -0.0953 1.1093 0.201 Uiso 1 1 calc R . .
H74B H 0.4607 -0.0633 1.0894 0.201 Uiso 1 1 calc R . .
H74C H 0.4051 -0.1077 1.0617 0.201 Uiso 1 1 calc R . .
C75 C 0.3564(6) 0.0217(4) 0.8092(3) 0.0662(15) Uani 1 1 d U . .
C76 C 0.4264(6) -0.0059(4) 0.8170(3) 0.0710(16) Uani 1 1 d U . .
H76 H 0.4617 -0.0032 0.8448 0.085 Uiso 1 1 calc R . .
C77 C 0.4515(6) -0.0382(4) 0.7874(3) 0.0708(16) Uani 1 1 d U . .
H77 H 0.5017 -0.0572 0.7946 0.085 Uiso 1 1 calc R . .
C78 C 0.3984(6) -0.0411(4) 0.7462(3) 0.0691(16) Uani 1 1 d U . .
C79 C 0.3301(6) -0.0095(4) 0.7357(3) 0.0701(16) Uani 1 1 d U . .
H79 H 0.2972 -0.0089 0.7072 0.084 Uiso 1 1 calc R . .
C80 C 0.3096(6) 0.0216(4) 0.7671(3) 0.0686(15) Uani 1 1 d U . .
H80 H 0.2625 0.0433 0.7597 0.082 Uiso 1 1 calc R . .
C81 C 0.4877(7) -0.1021(4) 0.7237(3) 0.086(3) Uani 1 1 d . . .
H81A H 0.4902 -0.1236 0.6988 0.130 Uiso 1 1 calc R . .
H81B H 0.4897 -0.1245 0.7486 0.130 Uiso 1 1 calc R . .
H81C H 0.5345 -0.0780 0.7298 0.130 Uiso 1 1 calc R . .
C82 C 0.1185(5) 0.1069(3) 0.8359(3) 0.052(2) Uani 1 1 d . . .
H82 H 0.0617 0.0994 0.8256 0.063 Uiso 1 1 calc R . .
C83 C 0.0983(5) 0.1028(3) 0.9074(3) 0.052(2) Uani 1 1 d . . .
C84 C 0.0373(5) 0.0647(4) 0.8994(3) 0.061(2) Uani 1 1 d . . .
H84 H 0.0287 0.0448 0.8737 0.073 Uiso 1 1 calc R . .
C85 C -0.0103(5) 0.0553(4) 0.9280(3) 0.068(3) Uani 1 1 d . . .
H85 H -0.0541 0.0309 0.9211 0.082 Uiso 1 1 calc R . .
C86 C 0.0055(6) 0.0813(4) 0.9670(4) 0.070(3) Uani 1 1 d . . .
C87 C 0.0667(8) 0.1192(4) 0.9749(4) 0.098(4) Uani 1 1 d . . .
H87 H 0.0774 0.1382 1.0010 0.117 Uiso 1 1 calc R . .
C88 C 0.1113(7) 0.1291(4) 0.9455(3) 0.085(3) Uani 1 1 d . . .
H88 H 0.1528 0.1551 0.9516 0.102 Uiso 1 1 calc R . .
C89 C -0.1041(7) 0.0378(4) 0.9879(4) 0.086(3) Uani 1 1 d . . .
H89A H -0.1322 0.0367 1.0115 0.129 Uiso 1 1 calc R . .
H89B H -0.0812 0.0034 0.9844 0.129 Uiso 1 1 calc R . .
H89C H -0.1434 0.0477 0.9613 0.129 Uiso 1 1 calc R . .
C90 C 0.1295(4) 0.1055(3) 0.7646(3) 0.0441(19) Uani 1 1 d . . .
C91 C 0.0900(5) 0.0594(3) 0.7493(3) 0.056(2) Uani 1 1 d . . .
H91 H 0.0863 0.0322 0.7688 0.067 Uiso 1 1 calc R . .
C92 C 0.0564(6) 0.0525(3) 0.7066(3) 0.065(3) Uani 1 1 d . . .
H92 H 0.0310 0.0201 0.6970 0.079 Uiso 1 1 calc R . .
C93 C 0.0583(6) 0.0919(3) 0.6766(3) 0.064(3) Uani 1 1 d . . .
C94 C 0.0992(7) 0.1379(4) 0.6928(4) 0.082(3) Uani 1 1 d . . .
H94 H 0.1027 0.1656 0.6736 0.098 Uiso 1 1 calc R . .
C95 C 0.1345(6) 0.1438(4) 0.7358(3) 0.068(3) Uani 1 1 d . . .
H95 H 0.1629 0.1752 0.7457 0.082 Uiso 1 1 calc R . .
C96 C 0.0199(7) 0.1234(4) 0.6042(3) 0.097(4) Uani 1 1 d . . .
H96A H -0.0093 0.1111 0.5757 0.146 Uiso 1 1 calc R . .
H96B H 0.0765 0.1325 0.6037 0.146 Uiso 1 1 calc R . .
H96C H -0.0081 0.1541 0.6121 0.146 Uiso 1 1 calc R . .
C97 C 0.6767(6) 0.2288(3) 0.7199(3) 0.124(5) Uiso 1 1 d G . .
C98 C 0.6476(6) 0.2680(4) 0.7424(3) 0.112(4) Uiso 1 1 d G . .
C99 C 0.6513(6) 0.3198(3) 0.7302(3) 0.133(5) Uiso 1 1 d G . .
H99 H 0.6314 0.3465 0.7456 0.160 Uiso 1 1 calc R . .
C100 C 0.6841(6) 0.3324(3) 0.6955(3) 0.132(5) Uiso 1 1 d G . .
H100 H 0.6866 0.3678 0.6872 0.158 Uiso 1 1 calc R . .
C101 C 0.7132(6) 0.2932(5) 0.6730(3) 0.170(7) Uiso 1 1 d G . .
H101 H 0.7356 0.3019 0.6493 0.204 Uiso 1 1 calc R . .
C102 C 0.7095(6) 0.2415(4) 0.6852(3) 0.149(6) Uiso 1 1 d G . .
H102 H 0.7293 0.2147 0.6698 0.178 Uiso 1 1 calc R . .
C103 C 0.0850(7) 0.2797(4) 0.7146(3) 0.135(5) Uiso 1 1 d G . .
C104 C 0.0026(8) 0.2869(4) 0.6946(3) 0.149(6) Uiso 1 1 d G . .
C105 C -0.0545(6) 0.2951(5) 0.7191(4) 0.189(8) Uiso 1 1 d G . .
H105 H -0.1108 0.3001 0.7055 0.227 Uiso 1 1 calc R . .
C106 C -0.0292(6) 0.2961(4) 0.7636(4) 0.226(10) Uiso 1 1 d G . .
H106 H -0.0683 0.3018 0.7804 0.271 Uiso 1 1 calc R . .
C107 C 0.0532(6) 0.2889(3) 0.7836(3) 0.081(3) Uiso 1 1 d G . .
H107 H 0.0705 0.2896 0.8140 0.097 Uiso 1 1 calc R . .
C108 C 0.1103(5) 0.2807(4) 0.7591(3) 0.163(7) Uiso 1 1 d G . .
H108 H 0.1666 0.2757 0.7727 0.196 Uiso 1 1 calc R . .
N1 N 0.1698(4) 0.4225(2) 0.8805(2) 0.0434(15) Uani 1 1 d . . .
N2 N 0.1861(4) 0.4235(2) 0.8117(2) 0.0451(16) Uani 1 1 d . . .
N3 N 0.3393(3) 0.4761(2) 0.91396(19) 0.0384(14) Uani 1 1 d . . .
N4 N 0.3541(4) 0.4774(2) 0.8453(2) 0.0469(16) Uani 1 1 d . . .
N5 N 0.7434(4) 0.3119(2) 0.9861(2) 0.0467(16) Uani 1 1 d . . .
N6 N 0.7576(4) 0.3181(2) 0.9175(2) 0.0432(15) Uani 1 1 d . . .
N7 N 0.7267(4) 0.1912(2) 0.9797(2) 0.0476(16) Uani 1 1 d . . .
N8 N 0.7480(4) 0.1968(2) 0.9120(2) 0.0491(17) Uani 1 1 d . . .
N9 N 0.3178(4) 0.0558(3) 0.9093(2) 0.0536(18) Uani 1 1 d . . .
N10 N 0.3312(4) 0.0517(2) 0.8404(2) 0.0532(18) Uani 1 1 d . . .
N11 N 0.1508(4) 0.1122(3) 0.8780(3) 0.0578(19) Uani 1 1 d . . .
N12 N 0.1667(4) 0.1122(2) 0.8083(2) 0.0503(17) Uani 1 1 d . . .
O1 O 0.4150(3) 0.36997(17) 0.92560(15) 0.0365(11) Uani 1 1 d . . .
O2 O 0.4316(3) 0.37155(17) 0.85845(15) 0.0364(11) Uani 1 1 d . . .
O3 O 0.5580(3) 0.31729(18) 0.95025(16) 0.0415(12) Uani 1 1 d . . .
O4 O 0.5731(3) 0.31846(19) 0.88358(16) 0.0423(12) Uani 1 1 d . . .
O5 O 0.5469(3) 0.20716(19) 0.94777(17) 0.0445(13) Uani 1 1 d . . .
O6 O 0.5617(3) 0.2088(2) 0.88036(17) 0.0449(13) Uani 1 1 d . . .
O7 O 0.3995(3) 0.16008(19) 0.92205(17) 0.0469(13) Uani 1 1 d . . .
O8 O 0.4158(3) 0.1583(2) 0.85484(17) 0.0480(13) Uani 1 1 d . . .
O9 O 0.2498(3) 0.21472(19) 0.89422(17) 0.0442(13) Uani 1 1 d . . .
O10 O 0.2653(3) 0.2137(2) 0.82691(17) 0.0498(14) Uani 1 1 d . . .
O11 O 0.2586(3) 0.31929(17) 0.89562(16) 0.0378(11) Uani 1 1 d . . .
O12 O 0.2774(3) 0.31967(18) 0.82883(16) 0.0427(12) Uani 1 1 d . . .
O13 O -0.0485(3) 0.4352(2) 0.9889(2) 0.0665(17) Uani 1 1 d . . .
O14 O 0.0564(5) 0.4520(3) 0.6362(2) 0.094(2) Uani 1 1 d . . .
O15 O 0.4131(3) 0.5591(2) 1.07983(19) 0.0606(16) Uani 1 1 d . . .
O16 O 0.4858(6) 0.5959(4) 0.7264(3) 0.118(3) Uani 1 1 d . . .
O17 O 0.8227(5) 0.3720(3) 1.1584(2) 0.093(2) Uani 1 1 d . . .
O18 O 0.9235(4) 0.4040(3) 0.8009(2) 0.0735(18) Uani 1 1 d . . .
O19 O 0.7693(5) 0.0817(3) 1.1337(2) 0.086(2) Uani 1 1 d . . .
O20 O 0.8967(4) 0.1174(3) 0.7853(2) 0.0708(18) Uani 1 1 d . . .
O21 O 0.3482(7) -0.0444(5) 1.0674(4) 0.174(5) Uani 1 1 d . . .
O22 O 0.4141(5) -0.0734(3) 0.7148(2) 0.083(2) Uani 1 1 d . . .
O23 O -0.0389(4) 0.0756(3) 0.9975(2) 0.078(2) Uani 1 1 d . . .
O24 O 0.0206(4) 0.0826(3) 0.6353(2) 0.080(2) Uani 1 1 d . . .
Cl1 Cl 0.6685(3) 0.16230(18) 0.73114(14) 0.1492(15) Uiso 1 1 d . . .
Cl2 Cl 0.6125(2) 0.25065(15) 0.78842(13) 0.1240(12) Uiso 1 1 d . . .
Cl3 Cl 0.1562(4) 0.2708(2) 0.6834(2) 0.204(2) Uiso 1 1 d . . .
Cl4 Cl -0.0287(6) 0.2909(4) 0.6444(3) 0.321(4) Uiso 1 1 d . . .
Mo1 Mo 0.29336(4) 0.39937(2) 0.90101(2) 0.03546(17) Uani 1 1 d . . .
Mo2 Mo 0.30955(4) 0.40066(2) 0.83822(2) 0.03871(18) Uani 1 1 d . . .
Mo3 Mo 0.64988(4) 0.25754(3) 0.96473(2) 0.04011(19) Uani 1 1 d . . .
Mo4 Mo 0.66503(4) 0.26047(3) 0.90174(2) 0.04015(19) Uani 1 1 d . . .
Mo5 Mo 0.27682(4) 0.13356(3) 0.89738(2) 0.0471(2) Uani 1 1 d . . .
Mo6 Mo 0.29164(4) 0.13210(3) 0.83400(2) 0.0478(2) Uani 1 1 d . . .

loop_
_atom_site_aniso_label
_atom_site_aniso_U_11
_atom_site_aniso_U_22
_atom_site_aniso_U_33
_atom_site_aniso_U_23
_atom_site_aniso_U_13
_atom_site_aniso_U_12
C1 0.038(4) 0.032(4) 0.055(5) -0.008(4) 0.018(4) -0.009(3)
C2 0.044(4) 0.033(4) 0.035(5) -0.001(3) 0.007(4) -0.008(3)
C3 0.036(4) 0.039(4) 0.055(6) -0.001(4) 0.007(4) 0.002(3)
C4 0.059(5) 0.036(4) 0.043(5) -0.016(4) 0.008(4) 0.003(4)
C5 0.044(4) 0.043(4) 0.044(5) -0.006(4) 0.011(4) -0.006(4)
C6 0.047(4) 0.035(4) 0.045(5) -0.004(4) 0.012(4) -0.001(3)
C7 0.036(4) 0.045(4) 0.037(5) -0.001(4) 0.002(4) 0.001(3)
C8 0.036(4) 0.038(4) 0.052(5) -0.003(4) 0.008(4) 0.001(3)
C9 0.054(5) 0.045(5) 0.066(6) 0.008(4) 0.026(5) 0.009(4)
C10 0.062(6) 0.061(6) 0.060(6) 0.001(5) 0.017(5) 0.020(5)
C11 0.046(5) 0.048(5) 0.065(6) -0.013(4) 0.031(4) -0.004(4)
C12 0.064(5) 0.059(5) 0.051(5) 0.007(4) 0.022(5) 0.014(4)
C13 0.045(5) 0.048(5) 0.061(6) 0.004(4) 0.018(4) 0.006(4)
C14 0.055(6) 0.086(8) 0.121(10) -0.022(7) 0.031(6) 0.006(6)
C15 0.053(5) 0.049(5) 0.043(5) 0.013(4) 0.001(4) 0.016(4)
C16 0.073(6) 0.076(6) 0.047(6) -0.005(5) 0.005(5) 0.019(5)
C17 0.082(7) 0.085(7) 0.047(6) 0.013(5) 0.017(5) 0.025(6)
C18 0.078(6) 0.079(7) 0.033(5) 0.012(5) -0.003(5) 0.022(6)
C19 0.112(8) 0.070(7) 0.048(6) -0.006(5) 0.005(6) 0.025(6)
C20 0.093(7) 0.073(7) 0.047(6) 0.001(5) 0.010(5) 0.032(6)
C21 0.160(12) 0.094(9) 0.075(9) 0.002(7) -0.019(8) 0.038(9)
C22 0.042(4) 0.029(4) 0.059(5) 0.002(4) 0.016(4) 0.000(3)
C23 0.036(4) 0.039(4) 0.041(5) -0.005(3) 0.010(4) 0.005(3)
C24 0.051(5) 0.056(5) 0.062(6) -0.011(5) 0.023(4) -0.009(4)
C25 0.041(4) 0.043(5) 0.061(6) -0.005(4) 0.009(4) -0.006(4)
C26 0.053(5) 0.045(5) 0.047(5) -0.014(4) 0.011(4) -0.004(4)
C27 0.049(5) 0.071(6) 0.042(5) 0.001(4) 0.019(4) -0.007(4)
C28 0.044(4) 0.045(5) 0.044(5) -0.008(4) 0.009(4) -0.002(4)
C29 0.083(7) 0.065(6) 0.054(6) -0.011(5) 0.016(5) 0.001(5)
C30 0.068(6) 0.038(4) 0.060(6) 0.012(4) 0.025(5) 0.008(4)
C31 0.089(7) 0.058(6) 0.076(7) 0.003(5) 0.038(6) 0.003(5)
C32 0.110(9) 0.077(8) 0.109(10) 0.014(7) 0.059(9) -0.011(7)
C33 0.139(12) 0.064(7) 0.140(13) 0.031(8) 0.086(11) 0.017(8)
C34 0.120(10) 0.084(8) 0.057(7) 0.033(6) 0.034(7) 0.043(7)
C35 0.094(7) 0.071(7) 0.065(7) 0.012(5) 0.042(6) 0.016(6)
C36 0.085(9) 0.198(18) 0.115(12) -0.046(12) -0.026(9) 0.010(10)
C37 0.046(5) 0.042(4) 0.053(6) -0.007(4) 0.005(4) -0.008(4)
C38 0.050(5) 0.053(5) 0.047(5) 0.006(4) 0.008(4) 0.006(4)
C39 0.066(6) 0.054(6) 0.067(7) 0.005(5) 0.005(5) 0.010(5)
C40 0.091(7) 0.057(6) 0.059(7) -0.017(5) 0.005(5) 0.001(5)
C41 0.100(8) 0.074(7) 0.028(5) 0.002(5) 0.002(5) -0.006(6)
C42 0.122(9) 0.062(7) 0.071(8) 0.006(6) 0.015(7) 0.008(6)
C43 0.098(8) 0.061(6) 0.079(8) -0.004(6) 0.012(6) 0.001(6)
C44 0.164(12) 0.111(10) 0.080(8) -0.001(7) 0.057(8) 0.083(9)
C45 0.048(5) 0.043(4) 0.054(5) -0.005(4) 0.023(4) -0.004(4)
C46 0.062(6) 0.078(7) 0.053(6) 0.003(5) 0.003(5) -0.024(5)
C47 0.055(6) 0.080(7) 0.087(8) 0.009(6) 0.020(6) -0.018(5)
C48 0.052(5) 0.060(6) 0.069(7) -0.012(5) 0.022(5) -0.016(4)
C49 0.077(6) 0.068(6) 0.052(6) 0.005(5) 0.028(5) -0.004(5)
C50 0.059(5) 0.064(6) 0.056(6) -0.008(5) 0.020(5) -0.008(4)
C51 0.095(8) 0.096(8) 0.072(8) -0.001(6) 0.048(7) -0.011(6)
C52 0.042(4) 0.043(5) 0.061(6) 0.008(4) 0.014(4) 0.009(4)
C53 0.047(5) 0.048(5) 0.063(6) 0.003(4) 0.024(4) 0.007(4)
C54 0.058(6) 0.061(6) 0.064(6) 0.002(5) 0.019(5) 0.004(5)
C55 0.055(5) 0.063(6) 0.076(7) 0.004(5) 0.014(5) 0.005(5)
C56 0.075(6) 0.070(6) 0.064(6) 0.024(5) 0.023(5) 0.021(5)
C57 0.082(7) 0.081(7) 0.075(7) 0.024(6) 0.032(6) 0.018(6)
C58 0.075(6) 0.055(6) 0.072(7) 0.011(5) 0.024(5) 0.015(5)
C59 0.102(9) 0.099(9) 0.071(8) 0.029(6) 0.008(6) 0.013(7)
C60 0.049(5) 0.045(5) 0.073(6) 0.000(4) 0.029(5) 0.006(4)
C61 0.069(6) 0.071(7) 0.086(8) -0.012(6) 0.035(6) -0.003(5)
C62 0.073(7) 0.064(6) 0.092(8) -0.028(6) 0.025(6) 0.000(5)
C63 0.061(6) 0.054(5) 0.067(6) -0.003(5) 0.021(5) 0.012(5)
C64 0.099(8) 0.081(7) 0.071(7) -0.010(6) 0.046(6) 0.003(6)
C65 0.087(7) 0.067(7) 0.107(9) -0.012(6) 0.050(7) -0.008(6)
C66 0.082(8) 0.099(9) 0.104(9) -0.004(7) 0.035(7) 0.027(7)
C67 0.054(5) 0.036(5) 0.099(8) -0.014(5) 0.027(5) -0.003(4)
C68 0.165(6) 0.078(4) 0.114(5) 0.036(4) 0.057(5) 0.031(4)
C69 0.173(6) 0.082(4) 0.117(5) 0.034(4) 0.053(5) 0.031(4)
C70 0.174(6) 0.080(4) 0.117(5) 0.038(4) 0.054(5) 0.032(4)
C71 0.171(6) 0.081(4) 0.116(5) 0.044(4) 0.056(5) 0.030(4)
C72 0.170(6) 0.083(4) 0.119(5) 0.045(4) 0.055(5) 0.026(4)
C73 0.167(6) 0.082(4) 0.116(5) 0.041(4) 0.055(5) 0.027(4)
C74 0.138(12) 0.121(11) 0.125(12) 0.050(9) -0.005(9) 0.047(10)
C75 0.069(3) 0.061(3) 0.074(3) -0.021(3) 0.028(3) -0.013(3)
C76 0.073(3) 0.067(3) 0.078(4) -0.022(3) 0.027(3) -0.011(3)
C77 0.074(3) 0.067(3) 0.078(4) -0.020(3) 0.029(3) -0.012(3)
C78 0.072(3) 0.064(3) 0.077(4) -0.018(3) 0.028(3) -0.014(3)
C79 0.073(3) 0.064(3) 0.077(4) -0.017(3) 0.026(3) -0.014(3)
C80 0.071(3) 0.062(3) 0.077(4) -0.018(3) 0.027(3) -0.013(3)
C81 0.104(8) 0.094(8) 0.077(8) -0.014(6) 0.052(7) 0.013(7)
C82 0.055(5) 0.042(5) 0.061(6) -0.014(4) 0.017(5) -0.010(4)
C83 0.062(5) 0.039(5) 0.052(5) 0.001(4) 0.009(4) 0.002(4)
C84 0.049(5) 0.069(6) 0.065(6) -0.005(5) 0.015(5) -0.005(5)
C85 0.042(5) 0.079(7) 0.084(8) 0.013(6) 0.013(5) -0.002(5)
C86 0.065(6) 0.068(6) 0.082(8) -0.002(6) 0.028(6) 0.004(5)
C87 0.164(12) 0.070(7) 0.082(8) -0.032(6) 0.078(8) -0.039(8)
C88 0.115(9) 0.066(7) 0.085(8) -0.015(6) 0.047(7) -0.024(6)
C89 0.107(8) 0.066(7) 0.105(9) 0.016(6) 0.067(7) 0.013(6)
C90 0.043(4) 0.040(4) 0.049(5) -0.006(4) 0.011(4) -0.010(4)
C91 0.057(5) 0.041(5) 0.073(7) -0.007(4) 0.020(5) -0.009(4)
C92 0.071(6) 0.041(5) 0.078(7) -0.016(5) 0.005(5) -0.013(4)
C93 0.072(6) 0.042(5) 0.068(7) 0.008(5) -0.002(5) -0.019(4)
C94 0.101(8) 0.046(5) 0.091(8) 0.010(5) 0.009(7) -0.023(5)
C95 0.088(7) 0.054(6) 0.052(6) -0.003(5) -0.003(5) -0.022(5)
C96 0.132(10) 0.070(7) 0.073(8) 0.019(6) -0.008(7) -0.015(7)
N1 0.047(4) 0.031(3) 0.051(4) 0.002(3) 0.011(3) 0.002(3)
N2 0.048(4) 0.043(4) 0.041(4) 0.008(3) 0.005(3) 0.014(3)
N3 0.041(3) 0.036(3) 0.041(4) 0.000(3) 0.014(3) 0.004(3)
N4 0.053(4) 0.044(4) 0.045(4) 0.005(3) 0.015(3) 0.013(3)
N5 0.040(4) 0.044(4) 0.051(4) -0.001(3) 0.001(3) 0.004(3)
N6 0.043(4) 0.043(4) 0.045(4) -0.005(3) 0.012(3) -0.002(3)
N7 0.054(4) 0.036(4) 0.052(4) 0.005(3) 0.010(3) -0.003(3)
N8 0.039(4) 0.046(4) 0.062(5) 0.000(4) 0.012(3) 0.009(3)
N9 0.057(4) 0.042(4) 0.064(5) -0.003(4) 0.019(4) 0.005(3)
N10 0.061(4) 0.032(4) 0.066(5) -0.005(3) 0.012(4) -0.005(3)
N11 0.065(5) 0.041(4) 0.075(6) -0.006(4) 0.031(4) -0.016(3)
N12 0.054(4) 0.038(4) 0.057(5) -0.009(3) 0.010(4) -0.007(3)
O1 0.037(3) 0.030(3) 0.041(3) -0.002(2) 0.006(2) -0.005(2)
O2 0.040(3) 0.034(3) 0.035(3) 0.005(2) 0.008(2) 0.003(2)
O3 0.041(3) 0.034(3) 0.049(3) 0.003(2) 0.011(3) 0.001(2)
O4 0.041(3) 0.044(3) 0.043(3) -0.001(2) 0.012(3) 0.002(2)
O5 0.043(3) 0.040(3) 0.052(4) -0.005(3) 0.014(3) -0.002(2)
O6 0.039(3) 0.046(3) 0.051(3) -0.007(3) 0.014(3) -0.001(2)
O7 0.049(3) 0.040(3) 0.056(4) -0.006(3) 0.022(3) -0.007(2)
O8 0.049(3) 0.046(3) 0.053(4) -0.010(3) 0.018(3) -0.012(3)
O9 0.047(3) 0.039(3) 0.049(3) -0.008(3) 0.015(3) -0.012(2)
O10 0.052(3) 0.049(3) 0.048(3) -0.017(3) 0.010(3) -0.017(3)
O11 0.033(3) 0.032(3) 0.047(3) -0.004(2) 0.006(2) -0.005(2)
O12 0.048(3) 0.035(3) 0.043(3) -0.012(2) 0.006(3) 0.000(2)
O13 0.054(4) 0.064(4) 0.087(5) -0.002(3) 0.025(3) 0.007(3)
O14 0.138(7) 0.083(5) 0.053(4) -0.002(4) 0.007(4) 0.034(5)
O15 0.064(4) 0.066(4) 0.053(4) -0.016(3) 0.015(3) -0.014(3)
O16 0.100(7) 0.156(9) 0.101(7) 0.004(6) 0.028(6) 0.002(6)
O17 0.121(6) 0.095(6) 0.062(5) 0.002(4) 0.018(4) 0.012(5)
O18 0.081(4) 0.087(5) 0.057(4) 0.005(4) 0.026(4) -0.019(4)
O19 0.107(6) 0.075(5) 0.077(5) 0.026(4) 0.023(4) 0.018(4)
O20 0.077(4) 0.072(4) 0.072(5) 0.005(4) 0.034(4) 0.022(4)
O21 0.206(11) 0.161(10) 0.172(11) 0.088(9) 0.076(9) 0.071(9)
O22 0.107(5) 0.082(5) 0.064(5) -0.019(4) 0.029(4) 0.013(4)
O23 0.098(5) 0.071(4) 0.082(5) 0.005(4) 0.053(4) 0.000(4)
O24 0.099(5) 0.077(5) 0.054(4) -0.005(4) -0.004(4) -0.014(4)
Mo1 0.0349(3) 0.0330(3) 0.0380(4) -0.0015(3) 0.0074(3) 0.0021(3)
Mo2 0.0419(4) 0.0364(4) 0.0372(4) 0.0001(3) 0.0080(3) 0.0047(3)
Mo3 0.0359(4) 0.0406(4) 0.0431(4) -0.0014(3) 0.0079(3) 0.0026(3)
Mo4 0.0360(4) 0.0410(4) 0.0438(4) -0.0046(3) 0.0100(3) 0.0023(3)
Mo5 0.0504(4) 0.0371(4) 0.0554(5) -0.0094(3) 0.0158(4) -0.0102(3)
Mo6 0.0511(4) 0.0393(4) 0.0543(5) -0.0141(3) 0.0150(4) -0.0129(3)

loop_
_atom_type_symbol
_atom_type_description
_atom_type_scat_dispersion_real
_atom_type_scat_dispersion_imag
_atom_type_scat_source
C C 0.0033 0.0016 'International Tables Vol C Tables 4.2.6.8 and 6.1.1.4'
H H 0.0000 0.0000 'International Tables Vol C Tables 4.2.6.8 and 6.1.1.4'
N N 0.0061 0.0033 'International Tables Vol C Tables 4.2.6.8 and 6.1.1.4'
O O 0.0106 0.0060 'International Tables Vol C Tables 4.2.6.8 and 6.1.1.4'
Cl Cl 0.1484 0.1585 'International Tables Vol C Tables 4.2.6.8 and 6.1.1.4'
Mo Mo -1.6832 0.6857 'International Tables Vol C Tables 4.2.6.8 and 6.1.1.4'

loop_
_geom_angle_atom_site_label_1
_geom_angle_atom_site_label_2
_geom_angle_atom_site_label_3
_geom_angle
_geom_angle_site_symmetry_1
_geom_angle_site_symmetry_3
_geom_angle_publ_flag
O2 C1 O1 123.6(7) . . ?
O2 C1 C2 118.3(6) . . ?
O1 C1 C2 118.0(7) . . ?
O4 C2 O3 123.3(7) . . ?
O4 C2 C1 118.3(7) . . ?
O3 C2 C1 118.2(7) . . ?
O6 C3 O5 125.5(7) . . ?
O6 C3 C4 119.7(8) . . ?
O5 C3 C4 114.8(7) . . ?
O8 C4 O7 123.9(7) . . ?
O8 C4 C3 116.6(7) . . ?
O7 C4 C3 119.5(7) . . ?
O10 C5 O9 122.9(7) . . ?
O10 C5 C6 119.2(7) . . ?
O9 C5 C6 117.8(7) . . ?
O12 C6 O11 123.2(7) . . ?
O12 C6 C5 118.5(7) . . ?
O11 C6 C5 118.0(7) . . ?
N1 C7 N2 119.3(7) . . ?
N1 C7 H7 120.3 . . ?
N2 C7 H7 120.3 . . ?
C9 C8 C13 118.5(7) . . ?
C9 C8 N1 122.1(7) . . ?
C13 C8 N1 119.4(6) . . ?
C8 C9 C10 119.6(8) . . ?
C8 C9 H9 120.2 . . ?
C10 C9 H9 120.2 . . ?
C11 C10 C9 120.9(8) . . ?
C11 C10 H10 119.6 . . ?
C9 C10 H10 119.6 . . ?
C10 C11 C12 120.6(7) . . ?
C10 C11 O13 125.5(7) . . ?
C12 C11 O13 113.9(8) . . ?
C13 C12 C11 119.9(8) . . ?
C13 C12 H12 120.0 . . ?
C11 C12 H12 120.0 . . ?
C12 C13 C8 120.5(7) . . ?
C12 C13 H13 119.8 . . ?
C8 C13 H13 119.8 . . ?
O13 C14 H14A 109.5 . . ?
O13 C14 H14B 109.5 . . ?
H14A C14 H14B 109.5 . . ?
O13 C14 H14C 109.5 . . ?
H14A C14 H14C 109.5 . . ?
H14B C14 H14C 109.5 . . ?
C20 C15 C16 118.1(8) . . ?
C20 C15 N2 119.8(7) . . ?
C16 C15 N2 121.9(8) . . ?
C17 C16 C15 119.5(9) . . ?
C17 C16 H16 120.2 . . ?
C15 C16 H16 120.2 . . ?
C18 C17 C16 121.7(9) . . ?
C18 C17 H17 119.2 . . ?
C16 C17 H17 119.2 . . ?
C17 C18 C19 119.2(9) . . ?
C17 C18 O14 116.8(8) . . ?
C19 C18 O14 124.0(9) . . ?
C18 C19 C20 121.7(9) . . ?
C18 C19 H19 119.1 . . ?
C20 C19 H19 119.1 . . ?
C15 C20 C19 119.7(9) . . ?
C15 C20 H20 120.2 . . ?
C19 C20 H20 120.2 . . ?
O14 C21 H21A 109.5 . . ?
O14 C21 H21B 109.5 . . ?
H21A C21 H21B 109.5 . . ?
O14 C21 H21C 109.5 . . ?
H21A C21 H21C 109.5 . . ?
H21B C21 H21C 109.5 . . ?
N3 C22 N4 118.4(7) . . ?
N3 C22 H22 120.8 . . ?
N4 C22 H22 120.8 . . ?
C28 C23 C24 116.7(7) . . ?
C28 C23 N3 118.3(7) . . ?
C24 C23 N3 124.9(7) . . ?
C25 C24 C23 122.7(8) . . ?
C25 C24 H24 118.6 . . ?
C23 C24 H24 118.6 . . ?
C24 C25 C26 119.9(8) . . ?
C24 C25 H25 120.0 . . ?
C26 C25 H25 120.0 . . ?
O15 C26 C25 116.0(7) . . ?
O15 C26 C27 123.5(7) . . ?
C25 C26 C27 120.4(8) . . ?
C26 C27 C28 118.1(7) . . ?
C26 C27 H27 121.0 . . ?
C28 C27 H27 121.0 . . ?
C23 C28 C27 122.0(7) . . ?
C23 C28 H28 119.0 . . ?
C27 C28 H28 119.0 . . ?
O15 C29 H29A 109.5 . . ?
O15 C29 H29B 109.5 . . ?
H29A C29 H29B 109.5 . . ?
O15 C29 H29C 109.5 . . ?
H29A C29 H29C 109.5 . . ?
H29B C29 H29C 109.5 . . ?
C35 C30 C31 117.0(9) . . ?
C35 C30 N4 121.6(8) . . ?
C31 C30 N4 121.4(8) . . ?
C32 C31 C30 124.1(11) . . ?
C32 C31 H31 117.9 . . ?
C30 C31 H31 117.9 . . ?
C31 C32 C33 116.8(12) . . ?
C31 C32 H32 121.6 . . ?
C33 C32 H32 121.6 . . ?
C34 C33 C32 122.6(11) . . ?
C34 C33 O16 127.5(14) . . ?
C32 C33 O16 109.7(13) . . ?
C33 C34 C35 118.8(11) . . ?
C33 C34 H34 120.6 . . ?
C35 C34 H34 120.6 . . ?
C30 C35 C34 120.5(10) . . ?
C30 C35 H35 119.7 . . ?
C34 C35 H35 119.7 . . ?
O16 C36 H36A 109.5 . . ?
O16 C36 H36B 109.5 . . ?
H36A C36 H36B 109.5 . . ?
O16 C36 H36C 109.5 . . ?
H36A C36 H36C 109.5 . . ?
H36B C36 H36C 109.5 . . ?
N6 C37 N5 118.9(7) . . ?
N6 C37 H37 120.5 . . ?
N5 C37 H37 120.5 . . ?
C39 C38 C43 117.5(9) . . ?
C39 C38 N5 123.2(8) . . ?
C43 C38 N5 119.3(8) . . ?
C38 C39 C40 121.3(9) . . ?
C38 C39 H39 119.4 . . ?
C40 C39 H39 119.4 . . ?
C41 C40 C39 121.1(9) . . ?
C41 C40 H40 119.5 . . ?
C39 C40 H40 119.5 . . ?
C40 C41 O17 128.0(9) . . ?
C40 C41 C42 119.1(9) . . ?
O17 C41 C42 112.5(9) . . ?
C43 C42 C41 119.2(10) . . ?
C43 C42 H42 120.4 . . ?
C41 C42 H42 120.4 . . ?
C42 C43 C38 121.5(10) . . ?
C42 C43 H43 119.3 . . ?
C38 C43 H43 119.3 . . ?
O17 C44 H44A 109.5 . . ?
O17 C44 H44B 109.5 . . ?
H44A C44 H44B 109.5 . . ?
O17 C44 H44C 109.5 . . ?
H44A C44 H44C 109.5 . . ?
H44B C44 H44C 109.5 . . ?
C46 C45 C50 118.4(8) . . ?
C46 C45 N6 121.3(8) . . ?
C50 C45 N6 120.2(7) . . ?
C45 C46 C47 121.1(9) . . ?
C45 C46 H46 119.5 . . ?
C47 C46 H46 119.5 . . ?
C48 C47 C46 119.7(9) . . ?
C48 C47 H47 120.2 . . ?
C46 C47 H47 120.2 . . ?
O18 C48 C47 115.1(8) . . ?
O18 C48 C49 124.8(9) . . ?
C47 C48 C49 120.1(8) . . ?
C48 C49 C50 120.4(9) . . ?
C48 C49 H49 119.8 . . ?
C50 C49 H49 119.8 . . ?
C49 C50 C45 120.3(8) . . ?
C49 C50 H50 119.9 . . ?
C45 C50 H50 119.9 . . ?
O18 C51 H51A 109.5 . . ?
O18 C51 H51B 109.5 . . ?
H51A C51 H51B 109.5 . . ?
O18 C51 H51C 109.5 . . ?
H51A C51 H51C 109.5 . . ?
H51B C51 H51C 109.5 . . ?
N8 C52 N7 118.2(7) . . ?
N8 C52 H52 120.9 . . ?
N7 C52 H52 120.9 . . ?
C54 C53 C58 117.4(8) . . ?
C54 C53 N7 124.6(7) . . ?
C58 C53 N7 117.9(8) . . ?
C53 C54 C55 121.1(8) . . ?
C53 C54 H54 119.5 . . ?
C55 C54 H54 119.5 . . ?
C56 C55 C54 121.5(9) . . ?
C56 C55 H55 119.3 . . ?
C54 C55 H55 119.3 . . ?
C55 C56 O19 126.3(9) . . ?
C55 C56 C57 119.8(9) . . ?
O19 C56 C57 113.9(8) . . ?
C58 C57 C56 118.2(9) . . ?
C58 C57 H57 120.9 . . ?
C56 C57 H57 120.9 . . ?
C57 C58 C53 121.8(9) . . ?
C57 C58 H58 119.1 . . ?
C53 C58 H58 119.1 . . ?
O19 C59 H59A 109.5 . . ?
O19 C59 H59B 109.5 . . ?
H59A C59 H59B 109.5 . . ?
O19 C59 H59C 109.5 . . ?
H59A C59 H59C 109.5 . . ?
H59B C59 H59C 109.5 . . ?
C61 C60 C65 117.5(8) . . ?
C61 C60 N8 123.6(8) . . ?
C65 C60 N8 118.5(8) . . ?
C60 C61 C62 120.7(9) . . ?
C60 C61 H61 119.7 . . ?
C62 C61 H61 119.7 . . ?
C63 C62 C61 120.4(9) . . ?
C63 C62 H62 119.8 . . ?
C61 C62 H62 119.8 . . ?
C64 C63 C62 120.1(9) . . ?
C64 C63 O20 123.9(9) . . ?
C62 C63 O20 115.9(8) . . ?
C63 C64 C65 120.9(10) . . ?
C63 C64 H64 119.5 . . ?
C65 C64 H64 119.5 . . ?
C64 C65 C60 119.8(10) . . ?
C64 C65 H65 120.1 . . ?
C60 C65 H65 120.1 . . ?
O20 C66 H66A 109.5 . . ?
O20 C66 H66B 109.5 . . ?
H66A C66 H66B 109.5 . . ?
O20 C66 H66C 109.5 . . ?
H66A C66 H66C 109.5 . . ?
H66B C66 H66C 109.5 . . ?
N10 C67 N9 122.2(8) . . ?
N10 C67 H67 118.9 . . ?
N9 C67 H67 118.9 . . ?
C69 C68 C73 113.5(13) . . ?
C69 C68 N9 127.2(13) . . ?
C73 C68 N9 117.5(12) . . ?
C68 C69 C70 126.0(15) . . ?
C68 C69 H69 117.0 . . ?
C70 C69 H69 117.0 . . ?
C71 C70 C69 122.6(15) . . ?
C71 C70 H70 118.7 . . ?
C69 C70 H70 118.7 . . ?
C70 C71 O21 128.1(14) . . ?
C70 C71 C72 120.7(15) . . ?
O21 C71 C72 110.7(12) . . ?
C73 C72 C71 114.2(13) . . ?
C73 C72 H72 122.9 . . ?
C71 C72 H72 122.9 . . ?
C68 C73 C72 121.4(13) . . ?
C68 C73 H73 119.3 . . ?
C72 C73 H73 119.3 . . ?
O21 C74 H74A 109.5 . . ?
O21 C74 H74B 109.5 . . ?
H74A C74 H74B 109.5 . . ?
O21 C74 H74C 109.5 . . ?
H74A C74 H74C 109.5 . . ?
H74B C74 H74C 109.5 . . ?
C76 C75 C80 116.7(9) . . ?
C76 C75 N10 123.4(9) . . ?
C80 C75 N10 119.8(9) . . ?
C75 C76 C77 125.1(10) . . ?
C75 C76 H76 117.5 . . ?
C77 C76 H76 117.5 . . ?
C76 C77 C78 116.3(10) . . ?
C76 C77 H77 121.9 . . ?
C78 C77 H77 121.9 . . ?
O22 C78 C79 117.8(9) . . ?
O22 C78 C77 122.0(9) . . ?
C79 C78 C77 120.2(9) . . ?
C78 C79 C80 119.5(10) . . ?
C78 C79 H79 120.3 . . ?
C80 C79 H79 120.3 . . ?
C79 C80 C75 121.7(10) . . ?
C79 C80 H80 119.1 . . ?
C75 C80 H80 119.1 . . ?
O22 C81 H81A 109.5 . . ?
O22 C81 H81B 109.5 . . ?
H81A C81 H81B 109.5 . . ?
O22 C81 H81C 109.5 . . ?
H81A C81 H81C 109.5 . . ?
H81B C81 H81C 109.5 . . ?
N12 C82 N11 119.6(8) . . ?
N12 C82 H82 120.2 . . ?
N11 C82 H82 120.2 . . ?
C88 C83 C84 117.9(9) . . ?
C88 C83 N11 120.4(8) . . ?
C84 C83 N11 121.6(8) . . ?
C85 C84 C83 121.0(9) . . ?
C85 C84 H84 119.5 . . ?
C83 C84 H84 119.5 . . ?
C84 C85 C86 120.2(9) . . ?
C84 C85 H85 119.9 . . ?
C86 C85 H85 119.9 . . ?
O23 C86 C87 116.4(9) . . ?
O23 C86 C85 125.0(9) . . ?
C87 C86 C85 118.4(9) . . ?
C88 C87 C86 120.4(10) . . ?
C88 C87 H87 119.8 . . ?
C86 C87 H87 119.8 . . ?
C87 C88 C83 122.0(10) . . ?
C87 C88 H88 119.0 . . ?
C83 C88 H88 119.0 . . ?
O23 C89 H89A 109.5 . . ?
O23 C89 H89B 109.5 . . ?
H89A C89 H89B 109.5 . . ?
O23 C89 H89C 109.5 . . ?
H89A C89 H89C 109.5 . . ?
H89B C89 H89C 109.5 . . ?
C95 C90 C91 118.3(8) . . ?
C95 C90 N12 120.3(7) . . ?
C91 C90 N12 121.4(7) . . ?
C92 C91 C90 121.1(8) . . ?
C92 C91 H91 119.5 . . ?
C90 C91 H91 119.5 . . ?
C91 C92 C93 121.7(8) . . ?
C91 C92 H92 119.2 . . ?
C93 C92 H92 119.2 . . ?
O24 C93 C92 117.8(8) . . ?
O24 C93 C94 126.1(9) . . ?
C92 C93 C94 116.2(9) . . ?
C95 C94 C93 121.5(9) . . ?
C95 C94 H94 119.3 . . ?
C93 C94 H94 119.3 . . ?
C90 C95 C94 121.2(8) . . ?
C90 C95 H95 119.4 . . ?
C94 C95 H95 119.4 . . ?
O24 C96 H96A 109.5 . . ?
O24 C96 H96B 109.5 . . ?
H96A C96 H96B 109.5 . . ?
O24 C96 H96C 109.5 . . ?
H96A C96 H96C 109.5 . . ?
H96B C96 H96C 109.5 . . ?
C98 C97 C102 120.0 . . ?
C98 C97 Cl1 122.8(7) . . ?
C102 C97 Cl1 117.1(7) . . ?
C97 C98 C99 120.0 . . ?
C97 C98 Cl2 118.5(7) . . ?
C99 C98 Cl2 121.4(7) . . ?
C100 C99 C98 120.0 . . ?
C100 C99 H99 120.0 . . ?
C98 C99 H99 120.0 . . ?
C99 C100 C101 120.0 . . ?
C99 C100 H100 120.0 . . ?
C101 C100 H100 120.0 . . ?
C102 C101 C100 120.0 . . ?
C102 C101 H101 120.0 . . ?
C100 C101 H101 120.0 . . ?
C101 C102 C97 120.0 . . ?
C101 C102 H102 120.0 . . ?
C97 C102 H102 120.0 . . ?
C104 C103 C108 120.0 . . ?
C104 C103 Cl3 119.4(8) . . ?
C108 C103 Cl3 120.6(8) . . ?
C103 C104 C105 120.0 . . ?
C103 C104 Cl4 122.3(9) . . ?
C105 C104 Cl4 117.5(9) . . ?
C106 C105 C104 120.0 . . ?
C106 C105 H105 120.0 . . ?
C104 C105 H105 120.0 . . ?
C105 C106 C107 120.0 . . ?
C105 C106 H106 120.0 . . ?
C107 C106 H106 120.0 . . ?
C106 C107 C108 120.0 . . ?
C106 C107 H107 120.0 . . ?
C108 C107 H107 120.0 . . ?
C107 C108 C103 120.0 . . ?
C107 C108 H108 120.0 . . ?
C103 C108 H108 120.0 . . ?
C7 N1 C8 116.6(6) . . ?
C7 N1 Mo1 118.8(5) . . ?
C8 N1 Mo1 124.4(5) . . ?
C7 N2 C15 119.8(7) . . ?
C7 N2 Mo2 116.4(5) . . ?
C15 N2 Mo2 123.7(5) . . ?
C22 N3 C23 117.9(6) . . ?
C22 N3 Mo1 117.4(5) . . ?
C23 N3 Mo1 123.9(5) . . ?
C22 N4 C30 116.6(7) . . ?
C22 N4 Mo2 119.0(5) . . ?
C30 N4 Mo2 123.9(5) . . ?
C37 N5 C38 118.7(7) . . ?
C37 N5 Mo3 118.3(5) . . ?
C38 N5 Mo3 122.7(5) . . ?
C37 N6 C45 117.6(7) . . ?
C37 N6 Mo4 117.7(5) . . ?
C45 N6 Mo4 124.7(5) . . ?
C52 N7 C53 116.9(7) . . ?
C52 N7 Mo3 117.7(5) . . ?
C53 N7 Mo3 125.4(5) . . ?
C52 N8 C60 117.0(7) . . ?
C52 N8 Mo4 118.7(5) . . ?
C60 N8 Mo4 124.0(6) . . ?
C67 N9 C68 119.2(9) . . ?
C67 N9 Mo5 116.9(6) . . ?
C68 N9 Mo5 123.7(7) . . ?
C67 N10 C75 117.2(8) . . ?
C67 N10 Mo6 116.3(6) . . ?
C75 N10 Mo6 126.4(6) . . ?
C82 N11 C83 118.4(7) . . ?
C82 N11 Mo5 117.3(6) . . ?
C83 N11 Mo5 124.3(6) . . ?
C82 N12 C90 117.0(7) . . ?
C82 N12 Mo6 117.4(6) . . ?
C90 N12 Mo6 125.6(5) . . ?
C1 O1 Mo1 115.5(5) . . ?
C1 O2 Mo2 116.8(4) . . ?
C2 O3 Mo3 116.4(5) . . ?
C2 O4 Mo4 116.0(5) . . ?
C3 O5 Mo3 114.6(5) . . ?
C3 O6 Mo4 115.5(5) . . ?
C4 O7 Mo5 115.4(5) . . ?
C4 O8 Mo6 116.5(5) . . ?
C5 O9 Mo5 115.7(5) . . ?
C5 O10 Mo6 116.5(5) . . ?
C6 O11 Mo1 116.9(5) . . ?
C6 O12 Mo2 115.7(4) . . ?
C11 O13 C14 117.0(7) . . ?
C18 O14 C21 117.7(8) . . ?
C26 O15 C29 117.7(7) . . ?
C36 O16 C33 102.2(13) . . ?
C41 O17 C44 111.3(8) . . ?
C48 O18 C51 115.8(7) . . ?
C56 O19 C59 116.0(8) . . ?
C63 O20 C66 115.8(7) . . ?
C74 O21 C71 118.8(12) . . ?
C78 O22 C81 118.4(8) . . ?
C86 O23 C89 115.6(8) . . ?
C93 O24 C96 118.4(7) . . ?
Mo2 Mo1 N1 92.04(18) . . ?
Mo2 Mo1 N3 92.90(16) . . ?
N1 Mo1 N3 94.9(2) . . ?
Mo2 Mo1 O11 91.83(13) . . ?
N1 Mo1 O11 90.9(2) . . ?
N3 Mo1 O11 172.4(2) . . ?
Mo2 Mo1 O1 91.88(13) . . ?
N1 Mo1 O1 174.3(2) . . ?
N3 Mo1 O1 89.13(19) . . ?
O11 Mo1 O1 84.73(17) . . ?
Mo1 Mo2 N4 91.98(18) . . ?
Mo1 Mo2 N2 93.20(17) . . ?
N4 Mo2 N2 94.2(2) . . ?
Mo1 Mo2 O2 91.91(13) . . ?
N4 Mo2 O2 90.3(2) . . ?
N2 Mo2 O2 173.1(2) . . ?
Mo1 Mo2 O12 91.99(14) . . ?
N4 Mo2 O12 173.1(2) . . ?
N2 Mo2 O12 91.3(2) . . ?
O2 Mo2 O12 83.92(18) . . ?
N5 Mo3 Mo4 92.36(19) . . ?
N5 Mo3 N7 95.4(2) . . ?
Mo4 Mo3 N7 92.47(18) . . ?
N5 Mo3 O5 173.0(2) . . ?
Mo4 Mo3 O5 92.86(15) . . ?
N7 Mo3 O5 89.0(2) . . ?
N5 Mo3 O3 92.2(2) . . ?
Mo4 Mo3 O3 90.52(14) . . ?
N7 Mo3 O3 171.8(2) . . ?
O5 Mo3 O3 83.20(19) . . ?
Mo3 Mo4 N6 92.46(17) . . ?
Mo3 Mo4 O4 92.59(13) . . ?
N6 Mo4 O4 91.1(2) . . ?
Mo3 Mo4 N8 92.68(19) . . ?
N6 Mo4 N8 94.9(2) . . ?
O4 Mo4 N8 171.8(2) . . ?
Mo3 Mo4 O6 90.83(14) . . ?
N6 Mo4 O6 172.8(2) . . ?
O4 Mo4 O6 82.42(19) . . ?
N8 Mo4 O6 91.3(2) . . ?
Mo6 Mo5 N9 92.97(19) . . ?
Mo6 Mo5 O9 92.48(14) . . ?
N9 Mo5 O9 171.0(2) . . ?
Mo6 Mo5 N11 92.7(2) . . ?
N9 Mo5 N11 93.8(3) . . ?
O9 Mo5 N11 93.1(2) . . ?
Mo6 Mo5 O7 92.39(14) . . ?
N9 Mo5 O7 89.5(2) . . ?
O9 Mo5 O7 83.14(19) . . ?
N11 Mo5 O7 173.8(2) . . ?
Mo5 Mo6 N12 92.86(19) . . ?
Mo5 Mo6 O8 91.12(14) . . ?
N12 Mo6 O8 174.0(2) . . ?
Mo5 Mo6 O10 90.99(14) . . ?
N12 Mo6 O10 92.0(2) . . ?
O8 Mo6 O10 83.5(2) . . ?
Mo5 Mo6 N10 91.6(2) . . ?
N12 Mo6 N10 93.4(3) . . ?
O8 Mo6 N10 90.9(2) . . ?
O10 Mo6 N10 173.9(2) . . ?

loop_
_geom_bond_atom_site_label_1
_geom_bond_atom_site_label_2
_geom_bond_distance
_geom_bond_site_symmetry_2
_geom_bond_publ_flag
C1 O2 1.254(8) . ?
C1 O1 1.283(8) . ?
C1 C2 1.500(10) . ?
C2 O4 1.251(8) . ?
C2 O3 1.263(8) . ?
C3 O6 1.236(8) . ?
C3 O5 1.277(9) . ?
C3 C4 1.535(11) . ?
C4 O8 1.265(8) . ?
C4 O7 1.269(9) . ?
C5 O10 1.270(9) . ?
C5 O9 1.274(9) . ?
C5 C6 1.496(10) . ?
C6 O12 1.274(8) . ?
C6 O11 1.270(8) . ?
C7 N1 1.319(9) . ?
C7 N2 1.333(9) . ?
C7 H7 0.9500 . ?
C8 C9 1.395(10) . ?
C8 C13 1.417(10) . ?
C8 N1 1.441(9) . ?
C9 C10 1.407(11) . ?
C9 H9 0.9500 . ?
C10 C11 1.354(11) . ?
C10 H10 0.9500 . ?
C11 C12 1.388(11) . ?
C11 O13 1.393(9) . ?
C12 C13 1.379(10) . ?
C12 H12 0.9500 . ?
C13 H13 0.9500 . ?
C14 O13 1.407(10) . ?
C14 H14A 0.9800 . ?
C14 H14B 0.9800 . ?
C14 H14C 0.9800 . ?
C15 C20 1.382(11) . ?
C15 C16 1.390(11) . ?
C15 N2 1.414(9) . ?
C16 C17 1.381(11) . ?
C16 H16 0.9500 . ?
C17 C18 1.343(12) . ?
C17 H17 0.9500 . ?
C18 C19 1.339(12) . ?
C18 O14 1.399(10) . ?
C19 C20 1.383(12) . ?
C19 H19 0.9500 . ?
C20 H20 0.9500 . ?
C21 O14 1.450(12) . ?
C21 H21A 0.9800 . ?
C21 H21B 0.9800 . ?
C21 H21C 0.9800 . ?
C22 N3 1.322(9) . ?
C22 N4 1.327(9) . ?
C22 H22 0.9500 . ?
C23 C28 1.384(10) . ?
C23 C24 1.415(10) . ?
C23 N3 1.423(9) . ?
C24 C25 1.354(10) . ?
C24 H24 0.9500 . ?
C25 C26 1.389(10) . ?
C25 H25 0.9500 . ?
C26 O15 1.361(9) . ?
C26 C27 1.397(11) . ?
C27 C28 1.423(10) . ?
C27 H27 0.9500 . ?
C28 H28 0.9500 . ?
C29 O15 1.406(9) . ?
C29 H29A 0.9800 . ?
C29 H29B 0.9800 . ?
C29 H29C 0.9800 . ?
C30 C35 1.365(12) . ?
C30 C31 1.428(12) . ?
C30 N4 1.431(10) . ?
C31 C32 1.334(13) . ?
C31 H31 0.9500 . ?
C32 C33 1.418(18) . ?
C32 H32 0.9500 . ?
C33 C34 1.342(16) . ?
C33 O16 1.521(14) . ?
C34 C35 1.433(13) . ?
C34 H34 0.9500 . ?
C35 H35 0.9500 . ?
C36 O16 1.188(12) . ?
C36 H36A 0.9800 . ?
C36 H36B 0.9800 . ?
C36 H36C 0.9800 . ?
C37 N6 1.307(9) . ?
C37 N5 1.334(9) . ?
C37 H37 0.9500 . ?
C38 C39 1.368(12) . ?
C38 C43 1.425(12) . ?
C38 N5 1.450(10) . ?
C39 C40 1.403(12) . ?
C39 H39 0.9500 . ?
C40 C41 1.314(12) . ?
C40 H40 0.9500 . ?
C41 O17 1.358(10) . ?
C41 C42 1.461(14) . ?
C42 C43 1.335(13) . ?
C42 H42 0.9500 . ?
C43 H43 0.9500 . ?
C44 O17 1.377(12) . ?
C44 H44A 0.9800 . ?
C44 H44B 0.9800 . ?
C44 H44C 0.9800 . ?
C45 C46 1.394(11) . ?
C45 C50 1.409(11) . ?
C45 N6 1.411(9) . ?
C46 C47 1.417(11) . ?
C46 H46 0.9500 . ?
C47 C48 1.387(12) . ?
C47 H47 0.9500 . ?
C48 O18 1.378(10) . ?
C48 C49 1.387(12) . ?
C49 C50 1.409(11) . ?
C49 H49 0.9500 . ?
C50 H50 0.9500 . ?
C51 O18 1.435(11) . ?
C51 H51A 0.9800 . ?
C51 H51B 0.9800 . ?
C51 H51C 0.9800 . ?
C52 N8 1.308(9) . ?
C52 N7 1.358(9) . ?
C52 H52 0.9500 . ?
C53 C54 1.359(11) . ?
C53 C58 1.391(11) . ?
C53 N7 1.432(10) . ?
C54 C55 1.377(12) . ?
C54 H54 0.9500 . ?
C55 C56 1.337(12) . ?
C55 H55 0.9500 . ?
C56 O19 1.377(10) . ?
C56 C57 1.395(13) . ?
C57 C58 1.388(12) . ?
C57 H57 0.9500 . ?
C58 H58 0.9500 . ?
C59 O19 1.433(11) . ?
C59 H59A 0.9800 . ?
C59 H59B 0.9800 . ?
C59 H59C 0.9800 . ?
C60 C61 1.381(12) . ?
C60 C65 1.436(12) . ?
C60 N8 1.436(10) . ?
C61 C62 1.403(12) . ?
C61 H61 0.9500 . ?
C62 C63 1.370(13) . ?
C62 H62 0.9500 . ?
C63 C64 1.364(13) . ?
C63 O20 1.390(10) . ?
C64 C65 1.385(12) . ?
C64 H64 0.9500 . ?
C65 H65 0.9500 . ?
C66 O20 1.435(12) . ?
C66 H66A 0.9800 . ?
C66 H66B 0.9800 . ?
C66 H66C 0.9800 . ?
C67 N10 1.291(11) . ?
C67 N9 1.311(10) . ?
C67 H67 0.9500 . ?
C68 C69 1.260(16) . ?
C68 C73 1.410(16) . ?
C68 N9 1.429(13) . ?
C69 C70 1.380(15) . ?
C69 H69 0.9500 . ?
C70 C71 1.182(16) . ?
C70 H70 0.9500 . ?
C71 O21 1.422(14) . ?
C71 C72 1.437(17) . ?
C72 C73 1.428(15) . ?
C72 H72 0.9500 . ?
C73 H73 0.9500 . ?
C74 O21 1.347(14) . ?
C74 H74A 0.9800 . ?
C74 H74B 0.9800 . ?
C74 H74C 0.9800 . ?
C75 C76 1.340(12) . ?
C75 C80 1.391(13) . ?
C75 N10 1.406(10) . ?
C76 C77 1.399(12) . ?
C76 H76 0.9500 . ?
C77 C78 1.409(13) . ?
C77 H77 0.9500 . ?
C78 O22 1.377(10) . ?
C78 C79 1.378(13) . ?
C79 C80 1.389(12) . ?
C79 H79 0.9500 . ?
C80 H80 0.9500 . ?
C81 O22 1.405(11) . ?
C81 H81A 0.9800 . ?
C81 H81B 0.9800 . ?
C81 H81C 0.9800 . ?
C82 N12 1.337(10) . ?
C82 N11 1.339(10) . ?
C82 H82 0.9500 . ?
C83 C88 1.368(12) . ?
C83 C84 1.393(11) . ?
C83 N11 1.454(10) . ?
C84 C85 1.371(11) . ?
C84 H84 0.9500 . ?
C85 C86 1.388(13) . ?
C85 H85 0.9500 . ?
C86 O23 1.368(10) . ?
C86 C87 1.391(14) . ?
C87 C88 1.357(12) . ?
C87 H87 0.9500 . ?
C88 H88 0.9500 . ?
C89 O23 1.439(11) . ?
C89 H89A 0.9800 . ?
C89 H89B 0.9800 . ?
C89 H89C 0.9800 . ?
C90 C95 1.365(11) . ?
C90 C91 1.388(10) . ?
C90 N12 1.404(10) . ?
C91 C92 1.364(12) . ?
C91 H91 0.9500 . ?
C92 C93 1.402(12) . ?
C92 H92 0.9500 . ?
C93 O24 1.348(10) . ?
C93 C94 1.401(12) . ?
C94 C95 1.377(13) . ?
C94 H94 0.9500 . ?
C95 H95 0.9500 . ?
C96 O24 1.443(11) . ?
C96 H96A 0.9800 . ?
C96 H96B 0.9800 . ?
C96 H96C 0.9800 . ?
C97 C98 1.3900 . ?
C97 C102 1.3900 . ?
C97 Cl1 1.757(8) . ?
C98 C99 1.3900 . ?
C98 Cl2 1.770(8) . ?
C99 C100 1.3900 . ?
C99 H99 0.9500 . ?
C100 C101 1.3900 . ?
C100 H100 0.9500 . ?
C101 C102 1.3900 . ?
C101 H101 0.9500 . ?
C102 H102 0.9500 . ?
C103 C104 1.3900 . ?
C103 C108 1.3900 . ?
C103 Cl3 1.742(9) . ?
C104 C105 1.3900 . ?
C104 Cl4 1.577(11) . ?
C105 C106 1.3900 . ?
C105 H105 0.9500 . ?
C106 C107 1.3900 . ?
C106 H106 0.9500 . ?
C107 C108 1.3900 . ?
C107 H107 0.9500 . ?
C108 H108 0.9500 . ?
N1 Mo1 2.103(6) . ?
N2 Mo2 2.124(6) . ?
N3 Mo1 2.118(6) . ?
N4 Mo2 2.099(6) . ?
N5 Mo3 2.089(6) . ?
N6 Mo4 2.115(6) . ?
N7 Mo3 2.118(6) . ?
N8 Mo4 2.120(6) . ?
N9 Mo5 2.115(7) . ?
N10 Mo6 2.160(6) . ?
N11 Mo5 2.126(7) . ?
N12 Mo6 2.122(6) . ?
O1 Mo1 2.140(5) . ?
O2 Mo2 2.128(4) . ?
O3 Mo3 2.144(5) . ?
O4 Mo4 2.121(5) . ?
O5 Mo3 2.120(5) . ?
O6 Mo4 2.159(5) . ?
O7 Mo5 2.132(5) . ?
O8 Mo6 2.137(5) . ?
O9 Mo5 2.128(5) . ?
O10 Mo6 2.141(5) . ?
O11 Mo1 2.131(4) . ?
O12 Mo2 2.149(5) . ?
Mo1 Mo2 2.0951(9) . ?
Mo3 Mo4 2.0963(9) . ?
Mo5 Mo6 2.1056(10) . ?

loop_
_platon_squeeze_void_nr
_platon_squeeze_void_average_x
_platon_squeeze_void_average_y
_platon_squeeze_void_average_z
_platon_squeeze_void_volume
_platon_squeeze_void_count_electrons
_platon_squeeze_void_content
1 0.306 0.253 0.089 888 356 ' '
2 -0.306 0.747 -0.089 888 366 ' '
3 0.306 0.247 0.589 888 363 ' '
4 -0.306 0.753 0.411 888 358 ' '
